data_7156084
loop_
_publ_author_name
'Rahman, Abdul'
'Xie, En'
'Lin, Xufeng'

_publ_section_title
;
 Organocatalytic asymmetric synthesis of benzazepinoindole derivatives
 with trifluoromethylated quaternary stereocenters by chiral phosphoric
 acid catalysts.
;
_journal_issue 8
_journal_name_full 'Organic &amp; biomolecular chemistry'
_journal_page_first 1367
_journal_page_last 1374
_journal_paper_doi 10.1039/c8ob00055g
_journal_volume 16
_journal_year 2018
_chemical_absolute_configuration rmad
_chemical_formula_moiety 'C26 H19 Cl F3 N3'
_chemical_formula_sum 'C26 H19 Cl F3 N3'
_chemical_formula_weight 465.89
_space_group_crystal_system monoclinic
_space_group_IT_number 4
_space_group_name_Hall 'P 2yb'
_space_group_name_H-M_alt 'P 1 21 1'
_symmetry_space_group_name_Hall 'P 2yb'
_symmetry_space_group_name_H-M 'P 1 21 1'
_atom_sites_solution_hydrogens mixed
_audit_creation_date 2017-03-10
_audit_creation_method
;
Olex2 1.2
(compiled 2017.03.02 svn.r3394 for OlexSys, GUI svn.r5324)
;
_audit_update_record
;
2018-01-03 deposited with the CCDC.
2018-01-29 downloaded from the CCDC.
;
_cell_angle_alpha 90
_cell_angle_beta 95.523(8)
_cell_angle_gamma 90
_cell_formula_units_Z 2
_cell_length_a 11.4760(7)
_cell_length_b 10.3255(9)
_cell_length_c 12.5157(12)
_cell_measurement_reflns_used 2996
_cell_measurement_temperature 293(2)
_cell_measurement_theta_max 29.5921
_cell_measurement_theta_min 3.2042
_cell_volume 1476.2(2)
_computing_cell_refinement
;
CrysAlisPro, Agilent Technologies,
Version 1.171.35.11 (release 16-05-2011 CrysAlis171 .NET)
(compiled May 16 2011,17:55:39)
;
_computing_data_collection
;
CrysAlisPro, Agilent Technologies,
Version 1.171.35.11 (release 16-05-2011 CrysAlis171 .NET)
(compiled May 16 2011,17:55:39)
;
_computing_data_reduction
;
CrysAlisPro, Agilent Technologies,
Version 1.171.35.11 (release 16-05-2011 CrysAlis171 .NET)
(compiled May 16 2011,17:55:39)
;
_computing_molecular_graphics 'Olex2 (Dolomanov et al., 2009)'
_computing_publication_material 'Olex2 (Dolomanov et al., 2009)'
_computing_structure_refinement 'ShelXL (Sheldrick, 2015)'
_diffrn_ambient_temperature 293.15
_diffrn_detector_area_resol_mean 10.3592
_diffrn_measured_fraction_theta_full 0.988
_diffrn_measured_fraction_theta_max 0.988
_diffrn_measurement_details
;
#__ type_ start__ end____ width___ exp.time_
  1 omega  -86.00   14.00   1.0000  100.0000
omega____ theta____ kappa____ phi______ frames
    -      -12.7183  -38.0000  147.0000 100

#__ type_ start__ end____ width___ exp.time_
  2 omega  -41.00    6.00   1.0000  100.0000
omega____ theta____ kappa____ phi______ frames
    -      -12.7183  110.0000  -20.0000 47

#__ type_ start__ end____ width___ exp.time_
  3 omega  -26.00   43.00   1.0000  100.0000
omega____ theta____ kappa____ phi______ frames
    -      -12.7183   38.0000  -30.0000 69

#__ type_ start__ end____ width___ exp.time_
  4 omega  -87.00   15.00   1.0000  100.0000
omega____ theta____ kappa____ phi______ frames
    -      -12.7183  -77.0000   60.0000 102
;
_diffrn_measurement_device_type 'Xcalibur, Atlas, Gemini ultra'
_diffrn_measurement_method '\w scans'
_diffrn_orient_matrix_UB_11 0.0509702000
_diffrn_orient_matrix_UB_12 0.0251103000
_diffrn_orient_matrix_UB_13 -0.0202636000
_diffrn_orient_matrix_UB_21 -0.0134720000
_diffrn_orient_matrix_UB_22 0.0623239000
_diffrn_orient_matrix_UB_23 0.0192368000
_diffrn_orient_matrix_UB_31 0.0328928000
_diffrn_orient_matrix_UB_32 -0.0137951000
_diffrn_orient_matrix_UB_33 0.0496605000
_diffrn_radiation_monochromator graphite
_diffrn_radiation_type MoK\a
_diffrn_radiation_wavelength 0.71073
_diffrn_reflns_av_R_equivalents 0.0458
_diffrn_reflns_av_unetI/netI 0.0655
_diffrn_reflns_Laue_measured_fraction_full 0.988
_diffrn_reflns_Laue_measured_fraction_max 0.988
_diffrn_reflns_limit_h_max 13
_diffrn_reflns_limit_h_min -13
_diffrn_reflns_limit_k_max 12
_diffrn_reflns_limit_k_min -12
_diffrn_reflns_limit_l_max 12
_diffrn_reflns_limit_l_min -15
_diffrn_reflns_number 10501
_diffrn_reflns_point_group_measured_fraction_full 0.988
_diffrn_reflns_point_group_measured_fraction_max 0.988
_diffrn_reflns_theta_full 25.242
_diffrn_reflns_theta_max 25.347
_diffrn_reflns_theta_min 3.211
_diffrn_source 'Enhance (Mo) X-ray Source'
_exptl_absorpt_coefficient_mu 0.163
_exptl_absorpt_correction_T_max 1.00000
_exptl_absorpt_correction_T_min 0.76960
_exptl_absorpt_correction_type multi-scan
_exptl_absorpt_process_details
;
CrysAlisPro, Agilent Technologies,
Version 1.171.35.11 (release 16-05-2011 CrysAlis171 .NET)
(compiled May 16 2011,17:55:39)
Empirical absorption correction using spherical harmonics,
 implemented in SCALE3 ABSPACK scaling algorithm.
;
_exptl_crystal_colour yellow
_exptl_crystal_colour_primary yellow
_exptl_crystal_density_diffrn 1.048
_exptl_crystal_description needle
_exptl_crystal_F_000 480
_exptl_crystal_size_max 0.48
_exptl_crystal_size_mid 0.28
_exptl_crystal_size_min 0.23
_refine_diff_density_max 0.132
_refine_diff_density_min -0.135
_refine_diff_density_rms 0.028
_refine_ls_abs_structure_details
;
 Flack x determined using 1228 quotients [(I+)-(I-)]/[(I+)+(I-)]
 (Parsons, Flack and Wagner, Acta Cryst. B69 (2013) 249-259).
;
_refine_ls_abs_structure_Flack 0.11(7)
_refine_ls_extinction_method none
_refine_ls_goodness_of_fit_ref 0.939
_refine_ls_hydrogen_treatment mixed
_refine_ls_matrix_type full
_refine_ls_number_parameters 302
_refine_ls_number_reflns 5349
_refine_ls_number_restraints 2
_refine_ls_restrained_S_all 0.939
_refine_ls_R_factor_all 0.0741
_refine_ls_R_factor_gt 0.0470
_refine_ls_shift/su_max 0.002
_refine_ls_shift/su_mean 0.000
_refine_ls_structure_factor_coef Fsqd
_refine_ls_weighting_details 'w=1/[\s^2^(Fo^2^)+(0.0427P)^2^] where P=(Fo^2^+2Fc^2^)/3'
_refine_ls_weighting_scheme calc
_refine_ls_wR_factor_gt 0.0917
_refine_ls_wR_factor_ref 0.1035
_reflns_Friedel_coverage 0.887
_reflns_Friedel_fraction_full 0.989
_reflns_Friedel_fraction_max 0.989
_reflns_number_gt 3713
_reflns_number_total 5349
_reflns_threshold_expression 'I > 2\s(I)'
_cod_data_source_file c8ob00055g2.cif
_cod_data_source_block 170309_ar_875_122_05_sq
_cod_depositor_comments 'Adding full bibliography for 7156084.cif.'
_cod_database_code 7156084
_shelx_shelxl_version_number 2016/6
_chemical_oxdiff_formula 'c10 h10 n2 o8 F1 Cl1'
_shelx_space_group_comment
;
The symmetry employed for this shelxl refinement is uniquely defined
by the following loop, which should always be used as a source of
symmetry information in preference to the above space-group names.
They are only intended as comments.
;
_shelx_estimated_absorpt_t_max 0.964
_shelx_estimated_absorpt_t_min 0.926
_reflns_odcompleteness_completeness 99.75
_reflns_odcompleteness_iscentric 1
_reflns_odcompleteness_theta 26.32
_olex2_refinement_description
;
1. Fixed Uiso
 At 1.2 times of:
  All C(H) groups, All C(H,H) groups, All N(H) groups
 At 1.5 times of:
  All C(H,H,H,H) groups
2. Restrained distances
 N2-H2
 0.86 with sigma of 0.02
3.a Secondary CH2 refined with riding coordinates:
 C9(H9A,H9B)
3.b Aromatic/amide H refined with riding coordinates:
 N1(H1), N3(H3), C1(H1A), C3(H3A), C4(H4), C12(H12), C13(H13), C14(H14),
 C15(H15), C19(H19), C22(H22), C24(H24), C25(H25)
3.c Idealised Me refined as rotating group:
 C26(H26A,H26B,H26C)
;
_olex2_submission_special_instructions 'No special instructions were received'

loop_
_space_group_symop_operation_xyz
'x, y, z'
'-x, y+1/2, -z'

loop_
_atom_site_label
_atom_site_type_symbol
_atom_site_fract_x
_atom_site_fract_y
_atom_site_fract_z
_atom_site_U_iso_or_equiv
_atom_site_adp_type
_atom_site_occupancy
_atom_site_site_symmetry_order
_atom_site_calc_flag
_atom_site_refinement_flags_posn
Cl1 Cl -0.31538(8) 0.85136(12) 0.51025(12) 0.0844(5) Uani 1 1 d .
F1 F 0.2878(2) 1.1004(2) 0.7031(2) 0.0708(7) Uani 1 1 d .
F2 F 0.3010(2) 0.9568(3) 0.8266(2) 0.0734(7) Uani 1 1 d .
F3 F 0.4567(2) 1.0321(3) 0.7674(2) 0.0720(7) Uani 1 1 d .
N1 N 0.1313(2) 0.9158(3) 0.5905(3) 0.0482(8) Uani 1 1 d .
H1 H 0.140368 0.994250 0.569857 0.058 Uiso 1 1 calc R
N2 N 0.4247(2) 0.7828(3) 0.6882(3) 0.0458(8) Uani 1 1 d D
N3 N 0.4686(3) 1.0561(3) 0.4306(3) 0.0539(8) Uani 1 1 d .
H3 H 0.507056 1.117630 0.403800 0.065 Uiso 1 1 calc R
C1 C -0.0848(3) 0.8905(4) 0.5460(3) 0.0536(11) Uani 1 1 d .
H1A H -0.098825 0.973072 0.517972 0.064 Uiso 1 1 calc R
C2 C -0.1728(3) 0.8032(4) 0.5526(3) 0.0540(11) Uani 1 1 d .
C3 C -0.1544(3) 0.6793(4) 0.5927(4) 0.0604(12) Uani 1 1 d .
H3A H -0.217271 0.622934 0.594920 0.072 Uiso 1 1 calc R
C4 C -0.0431(3) 0.6391(4) 0.6293(3) 0.0561(11) Uani 1 1 d .
H4 H -0.030511 0.555898 0.656438 0.067 Uiso 1 1 calc R
C5 C 0.0503(3) 0.7249(4) 0.6252(3) 0.0452(9) Uani 1 1 d .
C6 C 0.0275(3) 0.8495(4) 0.5833(3) 0.0437(9) Uani 1 1 d .
C7 C 0.2192(3) 0.8360(4) 0.6365(3) 0.0438(9) Uani 1 1 d .
C8 C 0.1731(3) 0.7186(4) 0.6586(3) 0.0446(9) Uani 1 1 d .
C9 C 0.2372(4) 0.6027(4) 0.7072(4) 0.0598(12) Uani 1 1 d .
H9A H 0.275389 0.559118 0.651494 0.072 Uiso 1 1 calc R
H9B H 0.180243 0.543121 0.732018 0.072 Uiso 1 1 calc R
C10 C 0.3278(3) 0.6316(4) 0.7995(3) 0.0543(11) Uani 1 1 d .
C11 C 0.4177(3) 0.7179(4) 0.7881(3) 0.0479(10) Uani 1 1 d .
C12 C 0.5050(4) 0.7354(5) 0.8699(4) 0.0725(14) Uani 1 1 d .
H12 H 0.564313 0.795165 0.862701 0.087 Uiso 1 1 calc R
C13 C 0.5039(6) 0.6627(6) 0.9638(4) 0.0909(18) Uani 1 1 d .
H13 H 0.564825 0.671931 1.017892 0.109 Uiso 1 1 calc R
C14 C 0.4171(6) 0.5804(6) 0.9772(4) 0.0949(18) Uani 1 1 d .
H14 H 0.416151 0.534617 1.041061 0.114 Uiso 1 1 calc R
C15 C 0.3276(4) 0.5633(5) 0.8946(4) 0.0741(14) Uani 1 1 d .
H15 H 0.267318 0.505345 0.903629 0.089 Uiso 1 1 calc R
C16 C 0.3430(3) 0.8870(4) 0.6514(3) 0.0433(9) Uani 1 1 d .
C17 C 0.3458(4) 0.9943(4) 0.7374(4) 0.0534(11) Uani 1 1 d .
C18 C 0.3809(3) 0.9387(4) 0.5489(3) 0.0410(9) Uani 1 1 d .
C19 C 0.4445(3) 1.0479(4) 0.5339(3) 0.0488(10) Uani 1 1 d .
H19 H 0.467818 1.107937 0.587112 0.059 Uiso 1 1 calc R
C20 C 0.4218(3) 0.9500(4) 0.3748(3) 0.0476(10) Uani 1 1 d .
C21 C 0.3658(3) 0.8737(4) 0.4466(3) 0.0439(9) Uani 1 1 d .
C22 C 0.3109(3) 0.7605(4) 0.4086(3) 0.0498(10) Uani 1 1 d .
H22 H 0.272097 0.708795 0.454636 0.060 Uiso 1 1 calc R
C23 C 0.3138(4) 0.7247(4) 0.3025(3) 0.0582(11) Uani 1 1 d .
C24 C 0.3711(4) 0.8028(5) 0.2344(4) 0.0649(12) Uani 1 1 d .
H24 H 0.373187 0.777316 0.163328 0.078 Uiso 1 1 calc R
C25 C 0.4249(4) 0.9162(5) 0.2679(3) 0.0612(12) Uani 1 1 d .
H25 H 0.461872 0.968403 0.220867 0.073 Uiso 1 1 calc R
C26 C 0.2588(4) 0.5981(5) 0.2614(4) 0.0787(14) Uani 1 1 d .
H26A H 0.318394 0.542298 0.238386 0.118 Uiso 1 1 calc GR
H26B H 0.201527 0.615394 0.202073 0.118 Uiso 1 1 calc GR
H26C H 0.221658 0.556711 0.317901 0.118 Uiso 1 1 calc GR
H2 H 0.493(3) 0.817(5) 0.686(4) 0.118 Uiso 1 1 d DR

loop_
_atom_site_aniso_label
_atom_site_aniso_U_11
_atom_site_aniso_U_22
_atom_site_aniso_U_33
_atom_site_aniso_U_23
_atom_site_aniso_U_13
_atom_site_aniso_U_12
Cl1 0.0365(5) 0.0739(8) 0.1396(12) 0.0064(8) -0.0076(6) 0.0023(6)
F1 0.0732(16) 0.0502(15) 0.0897(19) -0.0134(13) 0.0109(14) 0.0094(13)
F2 0.0881(17) 0.0790(18) 0.0564(15) -0.0125(13) 0.0247(14) -0.0031(15)
F3 0.0668(15) 0.0759(17) 0.0716(17) -0.0194(14) -0.0021(13) -0.0170(14)
N1 0.0357(16) 0.0424(18) 0.067(2) 0.0071(16) 0.0060(15) 0.0004(14)
N2 0.0369(15) 0.055(2) 0.0452(19) 0.0031(16) 0.0021(15) 0.0070(15)
N3 0.0435(17) 0.052(2) 0.068(2) 0.0081(18) 0.0131(17) -0.0052(16)
C1 0.041(2) 0.051(2) 0.068(3) 0.006(2) 0.0025(19) 0.0051(19)
C2 0.0355(18) 0.052(3) 0.074(3) -0.004(2) 0.0028(19) -0.0007(19)
C3 0.036(2) 0.060(3) 0.085(3) -0.004(2) 0.007(2) -0.010(2)
C4 0.049(2) 0.050(3) 0.070(3) 0.002(2) 0.008(2) -0.0028(19)
C5 0.0395(19) 0.050(2) 0.048(2) 0.0005(19) 0.0103(17) -0.0016(18)
C6 0.0340(17) 0.044(2) 0.054(2) -0.0009(19) 0.0101(16) 0.0005(18)
C7 0.0346(16) 0.050(2) 0.047(2) -0.0018(19) 0.0047(16) 0.0040(18)
C8 0.0409(19) 0.040(2) 0.053(2) 0.0045(18) 0.0053(18) 0.0040(17)
C9 0.051(2) 0.047(2) 0.081(3) 0.010(2) 0.004(2) -0.0011(19)
C10 0.051(2) 0.059(3) 0.054(3) 0.011(2) 0.010(2) 0.010(2)
C11 0.049(2) 0.055(3) 0.039(2) -0.0018(19) 0.0016(19) 0.008(2)
C12 0.073(3) 0.080(3) 0.061(3) 0.002(3) -0.012(3) 0.001(3)
C13 0.109(4) 0.101(4) 0.057(3) 0.009(3) -0.024(3) 0.007(4)
C14 0.120(5) 0.109(5) 0.054(3) 0.020(3) 0.006(3) 0.020(4)
C15 0.071(3) 0.088(4) 0.065(3) 0.023(3) 0.014(3) 0.008(3)
C16 0.0381(18) 0.042(2) 0.050(2) -0.0044(18) 0.0046(17) -0.0003(16)
C17 0.051(2) 0.052(3) 0.057(3) -0.006(2) 0.005(2) 0.000(2)
C18 0.0300(17) 0.047(2) 0.045(2) 0.0018(18) 0.0010(16) 0.0025(16)
C19 0.0350(18) 0.053(2) 0.058(3) 0.000(2) 0.0032(19) 0.0009(18)
C20 0.0375(19) 0.051(2) 0.054(2) 0.008(2) 0.0064(18) 0.0042(18)
C21 0.0297(16) 0.050(2) 0.052(2) 0.0069(19) 0.0048(16) 0.0051(17)
C22 0.043(2) 0.052(3) 0.054(3) 0.0048(19) 0.0076(19) -0.0005(18)
C23 0.061(2) 0.066(3) 0.047(3) -0.002(2) 0.006(2) -0.002(2)
C24 0.064(3) 0.081(3) 0.051(3) -0.005(2) 0.014(2) -0.006(2)
C25 0.063(3) 0.074(3) 0.048(3) 0.009(2) 0.016(2) -0.001(2)
C26 0.087(3) 0.080(4) 0.070(3) -0.017(3) 0.010(3) -0.019(3)

loop_
_atom_type_symbol
_atom_type_description
_atom_type_scat_dispersion_real
_atom_type_scat_dispersion_imag
_atom_type_scat_source
C C 0.0033 0.0016 'International Tables Vol C Tables 4.2.6.8 and 6.1.1.4'
H H 0.0000 0.0000 'International Tables Vol C Tables 4.2.6.8 and 6.1.1.4'
Cl Cl 0.1484 0.1585 'International Tables Vol C Tables 4.2.6.8 and 6.1.1.4'
F F 0.0171 0.0103 'International Tables Vol C Tables 4.2.6.8 and 6.1.1.4'
N N 0.0061 0.0033 'International Tables Vol C Tables 4.2.6.8 and 6.1.1.4'

loop_
_geom_angle_atom_site_label_1
_geom_angle_atom_site_label_2
_geom_angle_atom_site_label_3
_geom_angle
C6 N1 H1 125.5
C6 N1 C7 109.0(3)
C7 N1 H1 125.5
C11 N2 C16 121.9(3)
C11 N2 H2 111(4)
C16 N2 H2 104(4)
C19 N3 H3 125.4
C19 N3 C20 109.2(3)
C20 N3 H3 125.4
C2 C1 H1A 121.8
C2 C1 C6 116.5(4)
C6 C1 H1A 121.8
C1 C2 Cl1 118.2(3)
C1 C2 C3 123.1(3)
C3 C2 Cl1 118.7(3)
C2 C3 H3A 119.9
C4 C3 C2 120.3(4)
C4 C3 H3A 119.9
C3 C4 H4 120.4
C3 C4 C5 119.1(4)
C5 C4 H4 120.4
C4 C5 C6 118.6(3)
C4 C5 C8 134.3(4)
C6 C5 C8 107.1(3)
N1 C6 C1 129.8(4)
N1 C6 C5 107.7(3)
C1 C6 C5 122.5(3)
N1 C7 C16 118.9(3)
C8 C7 N1 109.4(3)
C8 C7 C16 131.7(3)
C5 C8 C9 125.7(3)
C7 C8 C5 106.9(3)
C7 C8 C9 127.3(3)
C8 C9 H9A 108.4
C8 C9 H9B 108.4
C8 C9 C10 115.3(3)
H9A C9 H9B 107.5
C10 C9 H9A 108.4
C10 C9 H9B 108.4
C11 C10 C9 121.0(4)
C11 C10 C15 118.7(4)
C15 C10 C9 120.0(4)
C10 C11 N2 119.9(3)
C12 C11 N2 119.5(4)
C12 C11 C10 120.4(4)
C11 C12 H12 120.2
C11 C12 C13 119.5(5)
C13 C12 H12 120.2
C12 C13 H13 119.5
C14 C13 C12 121.1(5)
C14 C13 H13 119.5
C13 C14 H14 120.2
C13 C14 C15 119.6(5)
C15 C14 H14 120.2
C10 C15 C14 120.7(5)
C10 C15 H15 119.7
C14 C15 H15 119.7
N2 C16 C7 110.4(3)
N2 C16 C17 109.7(3)
N2 C16 C18 107.5(3)
C7 C16 C17 107.0(3)
C18 C16 C7 111.6(3)
C18 C16 C17 110.7(3)
F1 C17 F2 106.7(3)
F1 C17 F3 106.3(3)
F1 C17 C16 113.0(3)
F2 C17 F3 106.3(3)
F2 C17 C16 113.0(3)
F3 C17 C16 111.0(3)
C19 C18 C16 128.1(3)
C19 C18 C21 106.4(4)
C21 C18 C16 125.2(3)
N3 C19 C18 110.1(4)
N3 C19 H19 124.9
C18 C19 H19 124.9
N3 C20 C21 107.6(3)
N3 C20 C25 130.0(4)
C25 C20 C21 122.4(4)
C20 C21 C18 106.6(3)
C22 C21 C18 135.1(4)
C22 C21 C20 118.4(4)
C21 C22 H22 119.9
C23 C22 C21 120.1(4)
C23 C22 H22 119.9
C22 C23 C24 119.5(4)
C22 C23 C26 120.5(4)
C24 C23 C26 119.9(4)
C23 C24 H24 118.8
C25 C24 C23 122.4(4)
C25 C24 H24 118.8
C20 C25 H25 121.4
C24 C25 C20 117.2(4)
C24 C25 H25 121.4
C23 C26 H26A 109.5
C23 C26 H26B 109.5
C23 C26 H26C 109.5
H26A C26 H26B 109.5
H26A C26 H26C 109.5
H26B C26 H26C 109.5

loop_
_geom_bond_atom_site_label_1
_geom_bond_atom_site_label_2
_geom_bond_distance
Cl1 C2 1.743(4)
F1 C17 1.331(5)
F2 C17 1.331(5)
F3 C17 1.349(4)
N1 H1 0.8600
N1 C6 1.369(4)
N1 C7 1.384(4)
N2 C11 1.428(5)
N2 C16 1.472(4)
N2 H2 0.86(3)
N3 H3 0.8600
N3 C19 1.351(5)
N3 C20 1.380(5)
C1 H1A 0.9300
C1 C2 1.362(5)
C1 C6 1.393(5)
C2 C3 1.383(6)
C3 H3A 0.9300
C3 C4 1.378(5)
C4 H4 0.9300
C4 C5 1.396(5)
C5 C6 1.404(5)
C5 C8 1.432(5)
C7 C8 1.362(5)
C7 C16 1.509(5)
C8 C9 1.502(5)
C9 H9A 0.9700
C9 H9B 0.9700
C9 C10 1.508(5)
C10 C11 1.382(6)
C10 C15 1.384(6)
C11 C12 1.373(5)
C12 H12 0.9300
C12 C13 1.395(7)
C13 H13 0.9300
C13 C14 1.333(8)
C14 H14 0.9300
C14 C15 1.396(6)
C15 H15 0.9300
C16 C17 1.543(5)
C16 C18 1.493(5)
C18 C19 1.366(5)
C18 C21 1.441(5)
C19 H19 0.9300
C20 C21 1.397(5)
C20 C25 1.387(6)
C21 C22 1.390(5)
C22 H22 0.9300
C22 C23 1.381(5)
C23 C24 1.385(6)
C23 C26 1.520(6)
C24 H24 0.9300
C24 C25 1.371(6)
C25 H25 0.9300
C26 H26A 0.9600
C26 H26B 0.9600
C26 H26C 0.9600
